data_4116415
loop_
_publ_author_name
'Diego J. C\'ardenas'
'Jean-Paul Collin'
'Pablo Gavi\~na'
'Jean-Pierre Sauvage'
'Andr\'e De Cian'
'Jean Fischer'
'Nicola Armaroli'
'Lucia Flamigni'
'Veronica Vicinelli'
'Vincenzo Balzani'

_publ_contact_author_email fischer@chimie.u-strasbg.fr
_publ_contact_author_fax '+33 (0)3 88 41 53 63'
_publ_contact_author_name
;
Fischer Jean for this file
;
_publ_contact_author_phone '+33 (0)3 88 41 60 58'
_publ_section_title
;
 Synthesis, X-ray Structure, and Electrochemical and Excited-State
 Properties of Multicomponent Complexes Made of a [Ru(Tpy)2]2+ Unit
 Covalently Linked to a [2]-Catenate Moiety. Controlling the
 Energy-Transfer Direction by Changing the Catenate Metal Ion
;
_journal_name_full 'Journal of the American Chemical Society'
_journal_page_first 5481
_journal_page_last 5488
_journal_paper_doi 10.1021/ja990036v
_journal_volume 121
_journal_year 1999
_chemical_formula_moiety 'C126 H120 Ag F18 N10 O11 P3 Ru'
_chemical_formula_sum 'C126 H120 Ag F18 N10 O11 P3 Ru'
_chemical_formula_weight 2594.25
_chemical_name_systematic ' ?'
_space_group_IT_number 2
_symmetry_cell_setting triclinic
_symmetry_space_group_name_Hall '-P 1'
_symmetry_space_group_name_H-M 'P -1'
_cell_angle_alpha 112.265(7)
_cell_angle_beta 103.620(7)
_cell_angle_gamma 97.633(7)
_cell_formula_units_Z 2
_cell_length_a 17.742(2)
_cell_length_b 18.815(2)
_cell_length_c 21.564(2)
_cell_measurement_reflns_used 25
_cell_measurement_temperature 173
_cell_measurement_theta_max 20.5
_cell_measurement_theta_min 17.9
_cell_volume 6274.0(12)
_computing_cell_refinement CAD4_(Enraf-Nonius,_1994)
_computing_data_collection CAD4_(Enraf-Nonius,_1994)
_computing_data_reduction process_MolEN_(Fair,_1990)
_computing_publication_material BTABLE_PTABLE_CIF_IN_MolEN_(Fair,_1990)
_computing_structure_refinement LSFM_MolEN_(Fair,_1990)
_computing_structure_solution direct_methods_(SIR,_Burla_et_al.,_1989)
_diffrn_ambient_temperature 173
_diffrn_measurement_device Enraf_Nonius_CAD4
_diffrn_measurement_method \q/2\q
_diffrn_radiation_monochromator graphite
_diffrn_radiation_source xray_tube
_diffrn_radiation_type Mo-K\a
_diffrn_radiation_wavelength 0.71073
_diffrn_reflns_av_R_equivalents 0.043
_diffrn_reflns_av_sigmaI/netI 0.333
_diffrn_reflns_limit_h_max 20
_diffrn_reflns_limit_h_min -20
_diffrn_reflns_limit_k_max 20
_diffrn_reflns_limit_k_min -22
_diffrn_reflns_limit_l_max 25
_diffrn_reflns_limit_l_min 0
_diffrn_reflns_number 21820
_diffrn_reflns_theta_max 24.63
_diffrn_reflns_theta_min 2.5
_diffrn_standards_decay_% 0
_diffrn_standards_interval_time 120
_diffrn_standards_number 3
_exptl_absorpt_coefficient_mu 0.394
_exptl_absorpt_correction_T_max 1.0000
_exptl_absorpt_correction_T_min 0.9401
_exptl_absorpt_correction_type psi_scans_(North,_Phillips,_Mathews,_1968)
_exptl_crystal_colour 'dark red'
_exptl_crystal_density_diffrn 1.37
_exptl_crystal_density_method none
_exptl_crystal_description prism
_exptl_crystal_F_000 2664
_exptl_crystal_size_max 0.40
_exptl_crystal_size_mid 0.40
_exptl_crystal_size_min 0.40
_refine_diff_density_max 0.417
_refine_diff_density_min -0.125
_refine_ls_abs_structure_details ' ?'
_refine_ls_extinction_method none
_refine_ls_goodness_of_fit_all 5.532
_refine_ls_goodness_of_fit_obs 1.800
_refine_ls_hydrogen_treatment included_not_refined
_refine_ls_matrix_type full
_refine_ls_number_constraints 30
_refine_ls_number_parameters 1412
_refine_ls_number_reflns 11068
_refine_ls_number_restraints 0
_refine_ls_R_factor_all 0.166
_refine_ls_R_factor_obs 0.068
_refine_ls_shift/esd_max 0.013
_refine_ls_shift/esd_mean 0.007
_refine_ls_structure_factor_coef F
_refine_ls_weighting_details 'w = 4Fo^2^/(\s^2^(Fo^2^) + 0.0064 Fo^4^)'
_refine_ls_weighting_scheme calc
_refine_ls_wR_factor_all 0.253
_refine_ls_wR_factor_obs 0.097
_reflns_number_observed 11068
_reflns_number_total 21186
_reflns_observed_criterion >3.0\s(I)
_cod_data_source_file ja990036v_1.cif
_cod_data_source_block ST976
_cod_depositor_comments
;
The following automatic conversions were performed:

'_refine_ls_weighting_scheme' value '4Fo^2^/(\s^2^(Fo^2^) + 0.0064
Fo^4^)' was changed to 'calc'. New tag '_refine_ls_weighting_details'
was created. The value of the new tag was set to 'w =
4Fo^2^/(\s^2^(Fo^2^) + 0.0064 Fo^4^)'.

Automatic conversion script
Id: cif_fix_values 3143 2015-03-26 13:38:13Z robertas 
;
_cod_original_cell_volume 6273(2)
_cod_database_code 4116415

loop_
_symmetry_equiv_pos_as_xyz
x,y,z
-x,-y,-z

loop_
_atom_site_aniso_label
_atom_site_aniso_U_11
_atom_site_aniso_U_22
_atom_site_aniso_U_33
_atom_site_aniso_U_12
_atom_site_aniso_U_13
_atom_site_aniso_U_23
_atom_site_aniso_type_symbol
RU 0.0219(3) 0.0379(3) 0.0273(3) 0.0074(3) 0.0041(2) 0.0095(2) Ru
AG 0.0316(3) 0.0369(3) 0.0355(3) 0.0057(2) 0.0159(2) 0.0176(2) Ag
C1 0.076(7) 0.039(5) 0.118(7) -0.004(5) 0.047(5) 0.029(5) C
C2 0.037(5) 0.043(5) 0.076(6) 0.006(4) 0.022(4) 0.012(4) C
C3 0.031(4) 0.040(5) 0.060(5) 0.002(4) 0.015(4) 0.012(4) C
N1 0.023(3) 0.038(4) 0.038(4) 0.004(3) 0.006(3) 0.005(3) N
C4 0.023(4) 0.058(5) 0.044(5) 0.013(4) 0.011(3) 0.003(4) C
C5 0.044(5) 0.047(6) 0.060(6) 0.008(4) 0.013(5) -0.013(5) C
C6 0.036(5) 0.040(5) 0.083(7) 0.002(4) 0.018(4) 0.010(5) C
C7 0.021(4) 0.068(6) 0.037(5) 0.015(4) 0.004(3) 0.008(4) C
N2 0.022(3) 0.048(4) 0.026(3) 0.016(3) 0.006(3) 0.006(3) N
C8 0.024(4) 0.074(5) 0.034(4) 0.026(4) 0.014(3) 0.018(4) C
C9 0.033(4) 0.099(6) 0.037(4) 0.035(4) 0.014(3) 0.028(4) C
C10 0.042(5) 0.097(7) 0.023(4) 0.021(5) 0.001(4) 0.014(4) C
C11 0.034(5) 0.087(7) 0.039(5) 0.016(5) 0.002(4) -0.007(5) C
C12 0.031(4) 0.050(4) 0.030(4) 0.021(3) 0.010(3) 0.019(3) C
N3 0.025(3) 0.046(3) 0.032(3) 0.015(3) 0.013(2) 0.019(2) N
C13 0.037(4) 0.046(4) 0.035(4) 0.016(4) 0.014(3) 0.018(3) C
C14 0.039(4) 0.052(4) 0.039(4) 0.018(4) 0.021(3) 0.023(3) C
C15 0.048(5) 0.068(5) 0.052(4) 0.023(4) 0.025(4) 0.039(3) C
C16 0.033(4) 0.081(5) 0.036(4) 0.028(4) 0.014(3) 0.033(3) C
C17 0.068(6) 0.062(5) 0.052(4) 0.014(5) 0.023(4) 0.036(3) C
C18 0.057(5) 0.047(5) 0.071(5) 0.010(4) 0.031(4) 0.022(4) C
C19 0.091(6) 0.046(6) 0.102(6) 0.003(5) 0.068(4) 0.019(5) C
O1 0.069(3) 0.053(4) 0.111(4) 0.018(3) 0.064(3) 0.023(3) O
C20 0.045(4) 0.031(4) 0.075(5) 0.012(4) 0.033(4) 0.013(4) C
C21 0.070(5) 0.047(4) 0.054(4) 0.016(4) 0.039(3) 0.030(3) C
C22 0.049(5) 0.038(4) 0.042(4) 0.017(4) 0.020(3) 0.020(3) C
C23 0.037(4) 0.028(4) 0.026(4) 0.010(3) 0.010(3) 0.005(3) C
C24 0.052(5) 0.034(4) 0.051(4) 0.017(4) 0.021(4) 0.021(3) C
C25 0.037(4) 0.045(4) 0.063(5) 0.017(4) 0.019(4) 0.023(4) C
C26 0.038(4) 0.035(4) 0.033(4) 0.007(3) 0.014(3) 0.018(3) C
C27 0.057(5) 0.038(4) 0.062(5) 0.012(4) 0.027(4) 0.024(3) C
C28 0.047(5) 0.043(4) 0.073(5) 0.003(4) 0.024(4) 0.033(3) C
C29 0.040(5) 0.037(4) 0.052(4) -0.002(4) 0.013(4) 0.021(3) C
C30 0.026(4) 0.048(4) 0.035(4) 0.014(3) 0.014(3) 0.021(3) C
N4 0.032(3) 0.028(3) 0.030(3) 0.004(3) 0.008(3) 0.012(2) N
C31 0.037(5) 0.045(4) 0.075(5) 0.003(4) 0.020(4) 0.033(4) C
C32 0.028(4) 0.063(5) 0.067(5) 0.005(4) 0.022(3) 0.034(4) C
C33 0.028(4) 0.053(4) 0.044(4) 0.002(4) 0.013(3) 0.028(3) C
C34 0.028(4) 0.052(5) 0.047(4) 0.006(4) 0.018(3) 0.021(3) C
C35 0.039(4) 0.051(5) 0.045(4) 0.018(4) 0.026(3) 0.020(3) C
C36 0.029(4) 0.035(4) 0.027(3) 0.010(3) 0.012(3) 0.010(3) C
N5 0.025(3) 0.034(3) 0.029(3) 0.005(3) 0.009(2) 0.015(2) N
C37 0.025(4) 0.045(4) 0.035(4) 0.008(3) 0.011(3) 0.019(3) C
C38 0.028(4) 0.041(4) 0.037(4) 0.017(3) 0.017(3) 0.014(3) C
C39 0.038(4) 0.032(4) 0.038(4) 0.015(3) 0.014(3) 0.015(3) C
C40 0.029(4) 0.041(4) 0.041(4) 0.014(3) 0.015(3) 0.015(3) C
C41 0.037(4) 0.036(4) 0.049(5) 0.016(3) 0.015(4) 0.014(3) C
C42 0.034(4) 0.046(4) 0.081(6) 0.023(4) 0.021(4) 0.027(4) C
C43 0.026(4) 0.047(5) 0.066(5) 0.014(3) 0.018(4) 0.023(4) C
O2 0.033(3) 0.034(3) 0.077(4) 0.017(2) 0.025(2) 0.024(2) O
C44 0.035(4) 0.030(4) 0.058(5) 0.007(4) 0.019(4) 0.013(3) C
C45 0.030(4) 0.042(4) 0.064(5) 0.014(4) 0.019(4) 0.017(4) C
C46 0.031(4) 0.036(4) 0.075(6) 0.010(4) 0.020(4) 0.019(4) C
C47 0.031(4) 0.027(4) 0.066(5) 0.005(3) 0.015(4) 0.022(3) C
C48 0.032(4) 0.046(4) 0.066(5) 0.016(4) 0.017(4) 0.024(4) C
C49 0.026(4) 0.041(4) 0.060(5) 0.005(4) -0.005(4) 0.022(4) C
C50 0.026(4) 0.038(4) 0.046(4) 0.003(3) 0.002(4) 0.019(3) C
N6 0.025(3) 0.034(3) 0.040(3) 0.006(3) 0.006(3) 0.015(3) N
C51 0.027(4) 0.032(4) 0.038(4) 0.009(3) 0.009(3) 0.013(3) C
C52 0.033(4) 0.045(4) 0.035(4) 0.009(4) 0.000(4) 0.021(3) C
C53 0.056(6) 0.070(6) 0.045(5) 0.022(5) -0.001(5) 0.016(4) C
C54 0.055(6) 0.097(7) 0.033(5) 0.013(6) -0.012(5) 0.023(4) C
C55 0.068(7) 0.091(7) 0.029(4) 0.024(5) 0.005(5) 0.024(4) C
C56 0.043(5) 0.047(5) 0.035(4) 0.001(4) -0.003(4) 0.013(4) C
N7 0.028(3) 0.036(3) 0.030(3) 0.005(3) 0.004(3) 0.012(2) N
C57 0.039(4) 0.051(5) 0.031(4) 0.016(4) 0.006(4) 0.013(3) C
C58 0.057(5) 0.086(6) 0.037(4) 0.022(5) 0.024(4) 0.028(4) C
C59 0.058(5) 0.082(6) 0.047(4) 0.022(5) 0.037(3) 0.029(4) C
C60 0.035(4) 0.058(5) 0.048(4) 0.017(4) 0.024(3) 0.028(3) C
C61 0.040(4) 0.047(4) 0.029(4) 0.015(4) 0.013(3) 0.015(3) C
C62 0.046(5) 0.091(7) 0.061(5) 0.026(5) 0.032(4) 0.032(5) C
N8 0.031(3) 0.040(3) 0.027(3) 0.009(3) 0.004(3) 0.014(2) N
C63 0.049(6) 0.065(6) 0.063(6) -0.008(5) 0.008(5) 0.028(4) C
C64 0.069(6) 0.042(5) 0.063(6) 0.008(5) 0.024(5) 0.014(4) C
C65 0.063(6) 0.062(5) 0.031(4) 0.022(5) 0.010(4) 0.016(4) C
C66 0.038(4) 0.056(4) 0.035(4) 0.021(4) 0.007(3) 0.024(3) C
C67 0.044(5) 0.061(5) 0.037(4) 0.024(4) 0.012(4) 0.020(4) C
C68 0.039(5) 0.062(6) 0.034(4) -0.001(5) 0.007(4) 0.008(4) C
C69 0.040(4) 0.046(4) 0.042(4) 0.026(3) 0.018(3) 0.026(3) C
C70 0.044(5) 0.059(5) 0.039(4) 0.019(4) 0.013(4) 0.025(3) C
C71 0.063(5) 0.075(5) 0.055(4) 0.033(4) 0.033(4) 0.048(3) C
C72 0.042(4) 0.053(4) 0.046(4) 0.023(3) 0.022(3) 0.032(3) C
C73 0.033(4) 0.038(4) 0.039(4) 0.018(3) 0.020(3) 0.020(3) C
N9 0.032(3) 0.039(3) 0.033(3) 0.020(3) 0.015(2) 0.021(2) N
C74 0.062(5) 0.061(5) 0.056(4) 0.023(4) 0.033(4) 0.042(3) C
C75 0.046(4) 0.057(4) 0.075(4) 0.022(4) 0.035(3) 0.046(3) C
C76 0.038(4) 0.037(4) 0.054(4) 0.018(3) 0.026(3) 0.026(3) C
C77 0.036(4) 0.022(3) 0.035(4) 0.013(3) 0.017(3) 0.013(3) C
N10 0.027(3) 0.028(3) 0.029(3) 0.011(2) 0.013(2) 0.013(2) N
C78 0.027(4) 0.024(3) 0.034(4) 0.009(3) 0.011(3) 0.011(3) C
C79 0.028(4) 0.045(4) 0.042(4) 0.009(4) 0.014(3) 0.015(3) C
C80 0.034(4) 0.041(4) 0.062(4) 0.013(3) 0.027(3) 0.027(3) C
C81 0.027(4) 0.039(4) 0.027(3) 0.010(3) 0.009(3) 0.013(3) C
C82 0.032(4) 0.039(4) 0.019(4) 0.009(3) 0.001(3) 0.008(3) C
C83 0.039(4) 0.029(4) 0.032(4) 0.007(3) 0.010(3) 0.011(3) C
C84 0.030(4) 0.044(4) 0.036(4) 0.014(3) 0.010(3) 0.024(3) C
C85 0.033(4) 0.043(4) 0.025(4) 0.005(4) 0.006(3) 0.011(3) C
C86 0.027(4) 0.037(4) 0.031(4) 0.006(3) 0.002(3) 0.006(3) C
O3 0.047(3) 0.052(3) 0.035(3) 0.008(3) 0.009(2) 0.024(2) O
C87 0.047(5) 0.049(4) 0.043(4) 0.016(4) 0.016(4) 0.026(3) C
C88 0.040(5) 0.043(4) 0.039(4) 0.006(4) 0.011(4) 0.017(3) C
O4 0.033(3) 0.061(3) 0.050(3) 0.013(3) 0.016(2) 0.021(2) O
C89 0.052(5) 0.071(6) 0.065(5) 0.036(4) 0.031(4) 0.025(4) C
C90 0.034(4) 0.079(6) 0.068(5) 0.023(4) 0.023(4) 0.032(4) C
O5 0.051(3) 0.049(3) 0.067(3) 0.014(3) 0.029(3) 0.032(2) O
C91 0.053(5) 0.065(5) 0.083(6) 0.018(4) 0.031(4) 0.042(4) C
C92 0.070(6) 0.046(5) 0.091(6) 0.018(5) 0.035(5) 0.035(4) C
O6 0.067(4) 0.046(3) 0.068(4) 0.004(3) 0.023(3) 0.024(3) O
C93 0.12(1) 0.063(8) 0.083(8) -0.013(7) 0.033(7) 0.004(6) C
C94 0.12(1) 0.094(9) 0.078(8) -0.028(8) -0.003(8) 0.034(6) C
O7 0.135(9) 0.158(7) 0.139(6) -0.049(7) -0.040(6) 0.103(4) O
C95 0.28(2) 0.40(1) 0.39(1) -0.25(1) -0.22(1) 0.361(7) C
C96 0.22(2) 0.19(1) 0.14(1) -0.08(1) 0.00(1) 0.100(8) C
O8 0.076(4) 0.088(5) 0.102(4) -0.003(4) 0.044(3) 0.041(3) O
P1 0.042(1) 0.055(1) 0.041(1) 0.023(1) 0.0168(9) 0.0189(9) P
F1 0.109(4) 0.114(4) 0.080(3) 0.061(3) 0.063(2) 0.061(2) F
F2 0.062(3) 0.054(3) 0.073(3) 0.028(2) 0.028(3) 0.012(3) F
F3 0.042(3) 0.089(4) 0.069(4) 0.008(3) 0.005(3) 0.006(3) F
F4 0.042(3) 0.068(3) 0.087(4) 0.020(2) 0.021(3) 0.009(3) F
F5 0.058(3) 0.070(3) 0.056(3) 0.038(2) 0.020(2) 0.026(2) F
F6 0.086(3) 0.101(3) 0.079(3) 0.051(3) 0.046(2) 0.062(2) F
P2 0.060(2) 0.035(1) 0.057(1) 0.013(1) 0.008(1) 0.012(1) P
F7 0.073(4) 0.076(4) 0.082(4) 0.031(3) -0.010(4) 0.013(3) F
F8 0.119(6) 0.200(8) 0.072(5) 0.078(5) -0.013(5) -0.048(6) F
F9 0.151(8) 0.145(4) 0.211(6) -0.065(5) -0.069(6) 0.142(3) F
F10 0.121(7) 0.131(4) 0.181(5) -0.031(5) -0.019(5) 0.115(3) F
F11 0.126(5) 0.180(7) 0.109(6) 0.082(5) 0.038(5) 0.019(6) F
F12 0.069(4) 0.110(4) 0.156(5) 0.026(3) -0.012(4) 0.076(3) F
P3 0.104(2) 0.078(2) 0.044(1) 0.003(2) 0.030(1) 0.021(1) P
C103 0.134(9) 0.17(1) 0.14(1) 0.097(8) 0.066(8) 0.05(1) C
C104 0.120(9) 0.20(1) 0.087(9) 0.100(7) 0.044(7) 0.053(8) C
C105 0.11(1) 0.19(1) 0.11(1) 0.079(9) 0.029(9) 0.065(9) C
C106 0.35(2) 0.13(1) 0.13(1) 0.09(1) 0.13(1) 0.062(9) C
C107 0.20(2) 0.112(9) 0.11(1) 0.03(1) -0.02(1) 0.059(7) C
C108 0.073(7) 0.14(1) 0.24(1) 0.061(6) 0.078(8) 0.090(9) C
C109 0.071(6) 0.099(7) 0.091(7) 0.046(5) 0.040(5) 0.039(6) C
C110 0.052(6) 0.091(8) 0.066(7) 0.006(6) 0.012(5) 0.015(6) C
C111 0.067(7) 0.079(7) 0.083(7) 0.006(6) 0.031(5) 0.028(5) C
C112 0.067(7) 0.107(8) 0.073(6) 0.015(6) 0.025(5) 0.047(5) C
C113 0.051(6) 0.079(8) 0.066(7) 0.005(6) 0.013(5) 0.002(6) C
C114 0.069(7) 0.068(7) 0.092(8) 0.015(6) 0.026(6) 0.008(6) C
C115 0.098(8) 0.120(8) 0.073(8) 0.067(6) -0.006(7) 0.024(6) C
C116 0.074(7) 0.148(9) 0.063(6) 0.040(7) 0.016(6) 0.061(5) C
C117 0.062(7) 0.085(6) 0.064(6) 0.015(5) 0.009(5) 0.041(4) C
C118 0.061(6) 0.073(6) 0.061(6) 0.021(5) 0.015(5) 0.029(5) C
C119 0.048(7) 0.172(8) 0.117(7) 0.025(6) -0.001(6) 0.107(5) C
C120 0.090(8) 0.082(7) 0.100(9) 0.036(6) -0.025(8) 0.023(6) C

loop_
_atom_site_label
_atom_site_fract_x
_atom_site_fract_y
_atom_site_fract_z
_atom_site_U_iso_or_equiv
_atom_site_occupancy
_atom_site_thermal_displace_type
_atom_site_calc_flag
_atom_site_calc_attached_atom
_atom_site_type_symbol
RU -0.03727(4) -0.20326(4) 0.18275(3) 0.0283(3) 1.000 Uij ? ? Ru
AG 0.45300(4) 0.17347(4) 0.21408(3) 0.0346(3) 1.000 Uij ? ? Ag
C1 -0.1230(7) -0.4826(6) 0.2114(6) 0.071(6) 1.000 Uij ? ? C
C2 -0.1273(5) -0.4413(6) 0.1627(6) 0.049(5) 1.000 Uij ? ? C
C3 -0.0892(5) -0.3628(5) 0.1880(5) 0.042(5) 1.000 Uij ? ? C
N1 -0.0890(4) -0.3211(4) 0.1487(4) 0.032(3) 1.000 Uij ? ? N
C4 -0.1285(5) -0.3600(6) 0.0785(5) 0.039(5) 1.000 Uij ? ? C
C5 -0.1695(6) -0.4412(6) 0.0493(6) 0.050(6) 1.000 Uij ? ? C
C6 -0.1672(6) -0.4785(6) 0.0908(6) 0.049(5) 1.000 Uij ? ? C
C7 -0.1258(5) -0.3100(6) 0.0397(5) 0.038(5) 1.000 Uij ? ? C
N2 -0.0896(4) -0.2341(4) 0.0823(3) 0.030(3) 1.000 Uij ? ? N
C8 -0.0800(5) -0.1799(5) 0.0561(4) 0.039(4) 1.000 Uij ? ? C
C9 -0.1083(5) -0.2039(6) -0.0172(5) 0.049(5) 1.000 Uij ? ? C
C10 -0.1441(6) -0.2802(7) -0.0609(5) 0.045(5) 1.000 Uij ? ? C
C11 -0.1541(6) -0.3332(7) -0.0341(5) 0.049(6) 1.000 Uij ? ? C
C12 -0.0353(5) -0.1000(5) 0.1109(4) 0.036(4) 1.000 Uij ? ? C
N3 -0.0078(4) -0.0958(4) 0.1779(3) 0.033(3) 1.000 Uij ? ? N
C13 0.0331(5) -0.0257(5) 0.2304(4) 0.039(4) 1.000 Uij ? ? C
C14 0.0500(5) 0.0446(5) 0.2217(4) 0.043(4) 1.000 Uij ? ? C
C15 0.0208(5) 0.0381(5) 0.1540(4) 0.055(5) 1.000 Uij ? ? C
C16 -0.0221(5) -0.0340(5) 0.0994(4) 0.046(4) 1.000 Uij ? ? C
C17 0.0953(6) 0.1204(6) 0.2852(5) 0.061(5) 1.000 Uij ? ? C
C18 0.1317(6) 0.1889(6) 0.2725(5) 0.057(5) 1.000 Uij ? ? C
C19 0.1715(7) 0.2613(6) 0.3405(6) 0.075(6) 1.000 Uij ? ? C
O1 0.1983(4) 0.3274(4) 0.3271(4) 0.074(4) 1.000 Uij ? ? O
C20 0.2689(5) 0.3346(5) 0.3119(5) 0.047(5) 1.000 Uij ? ? C
C21 0.3286(6) 0.3009(5) 0.3297(4) 0.056(5) 1.000 Uij ? ? C
C22 0.3989(5) 0.3115(5) 0.3116(4) 0.043(4) 1.000 Uij ? ? C
C23 0.4073(5) 0.3559(5) 0.2740(4) 0.030(4) 1.000 Uij ? ? C
C24 0.3458(5) 0.3913(5) 0.2568(5) 0.045(4) 1.000 Uij ? ? C
C25 0.2777(5) 0.3803(5) 0.2751(5) 0.047(5) 1.000 Uij ? ? C
C26 0.4778(5) 0.3626(5) 0.2491(4) 0.035(4) 1.000 Uij ? ? C
C27 0.5153(6) 0.4355(5) 0.2550(5) 0.051(5) 1.000 Uij ? ? C
C28 0.5810(6) 0.4422(5) 0.2334(5) 0.053(5) 1.000 Uij ? ? C
C29 0.6085(5) 0.3747(5) 0.2036(5) 0.043(4) 1.000 Uij ? ? C
C30 0.5662(5) 0.3033(5) 0.1969(4) 0.035(4) 1.000 Uij ? ? C
N4 0.5026(4) 0.2975(4) 0.2213(3) 0.030(3) 1.000 Uij ? ? N
C31 0.6770(5) 0.3784(5) 0.1814(5) 0.050(5) 1.000 Uij ? ? C
C32 0.7029(5) 0.3129(6) 0.1522(5) 0.049(5) 1.000 Uij ? ? C
C33 0.6590(5) 0.2371(5) 0.1397(4) 0.040(4) 1.000 Uij ? ? C
C34 0.6807(5) 0.1669(5) 0.1058(4) 0.041(4) 1.000 Uij ? ? C
C35 0.6350(5) 0.0966(5) 0.0927(4) 0.044(4) 1.000 Uij ? ? C
C36 0.5675(5) 0.0939(5) 0.1162(4) 0.030(4) 1.000 Uij ? ? C
N5 0.5469(4) 0.1589(4) 0.1511(3) 0.029(3) 1.000 Uij ? ? N
C37 0.5909(5) 0.2312(5) 0.1621(4) 0.034(4) 1.000 Uij ? ? C
C38 0.5158(4) 0.0164(5) 0.1003(4) 0.035(4) 1.000 Uij ? ? C
C39 0.4339(5) 0.0065(5) 0.0919(4) 0.036(4) 1.000 Uij ? ? C
C40 0.3859(5) -0.0626(5) 0.0805(4) 0.036(4) 1.000 Uij ? ? C
C41 0.4187(5) -0.1288(5) 0.0745(5) 0.040(4) 1.000 Uij ? ? C
C42 0.4992(5) -0.1201(5) 0.0818(5) 0.050(5) 1.000 Uij ? ? C
C43 0.5467(5) -0.0497(5) 0.0938(5) 0.043(4) 1.000 Uij ? ? C
O2 0.3762(3) -0.2008(3) 0.0623(3) 0.044(3) 1.000 Uij ? ? O
C44 0.2945(5) -0.2099(5) 0.0610(5) 0.040(4) 1.000 Uij ? ? C
C45 0.2651(5) -0.2963(5) 0.0451(5) 0.043(5) 1.000 Uij ? ? C
C46 0.1787(5) -0.3165(5) 0.0448(5) 0.044(5) 1.000 Uij ? ? C
C47 0.1650(5) -0.2769(5) 0.1147(5) 0.038(4) 1.000 Uij ? ? C
C48 0.2191(5) -0.2626(5) 0.1791(5) 0.046(5) 1.000 Uij ? ? C
C49 0.1993(5) -0.2317(5) 0.2391(5) 0.040(5) 1.000 Uij ? ? C
C50 0.1238(5) -0.2138(5) 0.2382(4) 0.036(4) 1.000 Uij ? ? C
N6 0.0711(4) -0.2265(4) 0.1748(3) 0.033(3) 1.000 Uij ? ? N
C51 0.0928(5) -0.2559(5) 0.1167(4) 0.032(4) 1.000 Uij ? ? C
C52 0.0962(5) -0.1830(5) 0.2995(4) 0.037(4) 1.000 Uij ? ? C
C53 0.1383(6) -0.1643(6) 0.3672(5) 0.056(6) 1.000 Uij ? ? C
C54 0.1001(7) -0.1369(7) 0.4175(5) 0.056(6) 1.000 Uij ? ? C
C55 0.0222(7) -0.1291(7) 0.4017(5) 0.057(6) 1.000 Uij ? ? C
C56 -0.0175(6) -0.1512(5) 0.3302(5) 0.041(5) 1.000 Uij ? ? C
N7 0.0208(4) -0.1750(4) 0.2821(3) 0.031(3) 1.000 Uij ? ? N
C57 -0.1012(5) -0.1505(5) 0.3004(4) 0.039(4) 1.000 Uij ? ? C
C58 -0.1536(6) -0.1333(6) 0.3378(5) 0.057(5) 1.000 Uij ? ? C
C59 -0.2314(6) -0.1350(6) 0.3044(5) 0.060(5) 1.000 Uij ? ? C
C60 -0.2567(5) -0.1557(5) 0.2329(4) 0.046(4) 1.000 Uij ? ? C
C61 -0.1996(5) -0.1740(5) 0.1978(4) 0.038(4) 1.000 Uij ? ? C
C62 -0.3386(6) -0.1560(7) 0.1944(5) 0.063(5) 1.000 Uij ? ? C
N8 -0.1248(4) -0.1725(4) 0.2287(3) 0.032(3) 1.000 Uij ? ? N
C63 0.6849(6) 0.3692(6) 0.4037(5) 0.059(6) 1.000 Uij ? ? C
C64 0.6437(6) 0.3779(6) 0.4532(5) 0.056(6) 1.000 Uij ? ? C
C65 0.5866(6) 0.3143(6) 0.4452(5) 0.049(5) 1.000 Uij ? ? C
C66 0.5682(5) 0.2411(5) 0.3871(4) 0.042(4) 1.000 Uij ? ? C
C67 0.6134(5) 0.2330(5) 0.3400(5) 0.046(5) 1.000 Uij ? ? C
C68 0.6728(6) 0.2973(6) 0.3493(5) 0.043(5) 1.000 Uij ? ? C
C69 0.5005(5) 0.1781(5) 0.3741(4) 0.042(4) 1.000 Uij ? ? C
C70 0.4915(5) 0.1571(5) 0.4274(4) 0.047(5) 1.000 Uij ? ? C
C71 0.4271(6) 0.0977(5) 0.4139(4) 0.064(5) 1.000 Uij ? ? C
C72 0.3701(5) 0.0606(5) 0.3471(4) 0.047(4) 1.000 Uij ? ? C
C73 0.3816(5) 0.0872(5) 0.2963(4) 0.037(4) 1.000 Uij ? ? C
N9 0.4476(4) 0.1434(4) 0.3096(3) 0.035(3) 1.000 Uij ? ? N
C74 0.3011(6) -0.0003(5) 0.3288(4) 0.060(5) 1.000 Uij ? ? C
C75 0.2457(5) -0.0309(5) 0.2659(5) 0.058(4) 1.000 Uij ? ? C
C76 0.2516(5) -0.0019(5) 0.2152(4) 0.042(4) 1.000 Uij ? ? C
C77 0.3190(5) 0.0591(4) 0.2307(4) 0.030(4) 1.000 Uij ? ? C
N10 0.3244(4) 0.0929(3) 0.1860(3) 0.028(3) 1.000 Uij ? ? N
C78 0.2661(4) 0.0706(4) 0.1275(4) 0.028(4) 1.000 Uij ? ? C
C79 0.1985(5) 0.0076(5) 0.1061(4) 0.037(4) 1.000 Uij ? ? C
C80 0.1919(5) -0.0286(5) 0.1492(5) 0.044(4) 1.000 Uij ? ? C
C81 0.2737(5) 0.1144(5) 0.0830(4) 0.031(4) 1.000 Uij ? ? C
C82 0.3071(5) 0.1968(5) 0.1182(4) 0.029(4) 1.000 Uij ? ? C
C83 0.3218(5) 0.2406(5) 0.0816(4) 0.033(4) 1.000 Uij ? ? C
C84 0.3032(5) 0.2030(5) 0.0096(4) 0.036(4) 1.000 Uij ? ? C
C85 0.2686(5) 0.1219(5) -0.0263(4) 0.033(4) 1.000 Uij ? ? C
C86 0.2543(5) 0.0784(5) 0.0103(4) 0.031(4) 1.000 Uij ? ? C
O3 0.3144(4) 0.2411(3) -0.0321(3) 0.044(3) 1.000 Uij ? ? O
C87 0.3448(5) 0.3258(5) 0.0014(4) 0.046(4) 1.000 Uij ? ? C
C88 0.4341(5) 0.3535(5) 0.0330(4) 0.041(4) 1.000 Uij ? ? C
O4 0.4677(3) 0.3372(4) -0.0219(3) 0.046(3) 1.000 Uij ? ? O
C89 0.5512(6) 0.3582(6) -0.0005(5) 0.062(5) 1.000 Uij ? ? C
C90 0.5900(5) 0.4438(6) 0.0261(5) 0.057(5) 1.000 Uij ? ? C
O5 0.5948(4) 0.4883(3) 0.0985(3) 0.055(3) 1.000 Uij ? ? O
C91 0.6278(6) 0.5699(6) 0.1222(5) 0.066(5) 1.000 Uij ? ? C
C92 0.6356(6) 0.6145(6) 0.1969(6) 0.066(6) 1.000 Uij ? ? C
O6 0.6978(4) 0.6007(4) 0.2416(3) 0.059(4) 1.000 Uij ? ? O
C93 0.7075(9) 0.6458(8) 0.3156(7) 0.084(9) 1.000 Uij ? ? C
C94 0.773(1) 0.6297(8) 0.3599(7) 0.095(9) 1.000 Uij ? ? C
O7 0.7478(7) 0.5507(6) 0.3538(5) 0.143(7) 1.000 Uij ? ? O
C95 0.800(2) 0.538(1) 0.400(1) 0.35(1) 1.000 Uij ? ? C
C96 0.774(1) 0.437(1) 0.3690(9) 0.18(1) 1.000 Uij ? ? C
O8 0.7378(5) 0.4351(5) 0.4141(4) 0.088(5) 1.000 Uij ? ? O
P1 0.0860(1) -0.1792(1) -0.0773(1) 0.046(1) 1.000 Uij ? ? P
F1 0.0964(4) -0.1555(4) -0.1382(3) 0.100(3) 1.000 Uij ? ? F
F2 0.1198(3) -0.2552(3) -0.1083(3) 0.063(3) 1.000 Uij ? ? F
F3 -0.0019(3) -0.2283(4) -0.1226(3) 0.064(4) 1.000 Uij ? ? F
F4 0.1755(3) -0.1274(3) -0.0315(3) 0.063(3) 1.000 Uij ? ? F
F5 0.0532(3) -0.1025(3) -0.0440(3) 0.061(3) 1.000 Uij ? ? F
F6 0.0779(4) -0.2001(3) -0.0137(3) 0.088(3) 1.000 Uij ? ? F
P2 0.3403(2) -0.4398(1) 0.1609(2) 0.049(1) 1.000 Uij ? ? P
F7 0.2560(4) -0.4353(4) 0.1165(4) 0.077(4) 1.000 Uij ? ? F
F8 0.3332(5) -0.3753(6) 0.2266(5) 0.120(6) 1.000 Uij ? ? F
F9 0.2949(6) -0.5107(5) 0.1644(5) 0.167(6) 1.000 Uij ? ? F
F10 0.3842(6) -0.3727(4) 0.1486(4) 0.142(5) 1.000 Uij ? ? F
F11 0.3441(5) -0.4990(6) 0.0876(5) 0.135(6) 1.000 Uij ? ? F
F12 0.4203(4) -0.4447(4) 0.2037(4) 0.105(4) 1.000 Uij ? ? F
P3 0.1914(2) 0.0966(2) 0.4766(1) 0.071(2) 1.000 Uij ? ? P
F13 0.2351 0.1616 0.5524 0.111(3) 1.000 Uiso ? ? F
F14 0.1478 0.0316 0.4009 0.093(2) 1.000 Uiso ? ? F
F15 0.1441 0.0493 0.5065 0.105(5) 0.500 Uiso ? ? F
F16 0.2387 0.1439 0.4467 0.069(4) 0.500 Uiso ? ? F
F17 0.1246 0.1411 0.4696 0.128(6) 0.500 Uiso ? ? F
F18 0.2583 0.0521 0.4836 0.118(6) 0.500 Uiso ? ? F
F19 0.1047 0.0847 0.4875 0.087(4) 0.500 Uiso ? ? F
F20 0.2030 0.0357 0.5119 0.092(5) 0.500 Uiso ? ? F
F21 0.1814 0.1661 0.4510 0.136(7) 0.500 Uiso ? ? F
F22 0.2847 0.1003 0.4743 0.161(8) 0.500 Uiso ? ? F
C97 0.0248(9) 0.4189(9) 0.1255(8) 0.104(5) 1.000 Uiso ? ? C
C98 0.025(1) 0.4724(9) 0.0900(8) 0.120(6) 1.000 Uiso ? ? C
C99 0.074(1) 0.545(1) 0.141(1) 0.148(7) 1.000 Uiso ? ? C
C100 0.111(1) 0.561(1) 0.210(1) 0.160(8) 1.000 Uiso ? ? C
C101 0.109(1) 0.504(1) 0.241(1) 0.155(8) 1.000 Uiso ? ? C
C102 0.0600(9) 0.4303(9) 0.1886(8) 0.110(5) 1.000 Uiso ? ? C
C103 0.7875(9) 0.076(1) 0.2240(9) 0.14(1) 1.000 Uij ? ? C
C104 0.7321(9) 0.086(1) 0.2586(8) 0.13(1) 1.000 Uij ? ? C
C105 0.741(1) 0.079(1) 0.3174(9) 0.13(1) 1.000 Uij ? ? C
C106 0.807(2) 0.064(1) 0.3527(9) 0.18(1) 1.000 Uij ? ? C
C107 0.873(1) 0.0586(9) 0.3218(8) 0.13(1) 1.000 Uij ? ? C
C108 0.8570(8) 0.0582(9) 0.256(1) 0.13(1) 1.000 Uij ? ? C
C109 0.4845(7) -0.0940(7) 0.2682(6) 0.086(7) 1.000 Uij ? ? C
C110 0.4674(7) -0.1751(8) 0.2406(6) 0.068(7) 1.000 Uij ? ? C
C111 0.5096(7) -0.2107(7) 0.2773(6) 0.076(7) 1.000 Uij ? ? C
C112 0.5697(7) -0.1636(7) 0.3415(6) 0.080(7) 1.000 Uij ? ? C
C113 0.5881(7) -0.0844(7) 0.3672(6) 0.065(7) 1.000 Uij ? ? C
C114 0.5442(7) -0.0482(7) 0.3313(7) 0.076(7) 1.000 Uij ? ? C
C115 0.3568(8) -0.2302(8) 0.3820(7) 0.095(8) 1.000 Uij ? ? C
C116 0.3803(7) -0.1503(8) 0.4061(6) 0.089(7) 1.000 Uij ? ? C
C117 0.3620(7) -0.1006(7) 0.4622(6) 0.070(6) 1.000 Uij ? ? C
C118 0.3210(6) -0.1282(6) 0.4960(5) 0.065(6) 1.000 Uij ? ? C
C119 0.2970(7) -0.2073(8) 0.4728(6) 0.099(7) 1.000 Uij ? ? C
C120 0.3131(8) -0.2624(7) 0.4136(8) 0.091(8) 1.000 Uij ? ? C
C121 0.5155(9) -0.3349(8) 0.4060(7) 0.099(5) 1.000 Uiso ? ? C
C122 0.465(1) -0.4023(9) 0.3896(8) 0.118(6) 1.000 Uiso ? ? C
C123 0.489(1) -0.446(1) 0.4245(9) 0.129(6) 1.000 Uiso ? ? C
C124 0.569(1) -0.430(1) 0.463(1) 0.174(9) 1.000 Uiso ? ? C
C125 0.625(2) -0.358(1) 0.480(1) 0.21(1) 1.000 Uiso ? ? C
C126 0.587(1) -0.3096(9) 0.4496(8) 0.118(6) 1.000 Uiso ? ? C
O9 0.057(2) 0.662(1) 0.711(1) 0.16(1) 0.500 Uiso ? ? O
O10 0.227(3) 0.050(3) 0.876(2) 0.31(2) 0.500 Uiso ? ? O
O11 0.026(2) 0.419(2) 0.387(2) 0.21(1) 0.500 Uiso ? ? O
H1 -0.1525 -0.5363 0.1851 0.1014 1.000 Uiso calc C1 H
H2 -0.0687 -0.4806 0.2320 0.1014 1.000 Uiso calc C1 H
H3 -0.1451 -0.4567 0.2475 0.1014 1.000 Uiso calc C1 H
H4 -0.0608 -0.3355 0.2369 0.0615 1.000 Uiso calc C3 H
H5 -0.1984 -0.4686 0.0004 0.0811 1.000 Uiso calc C5 H
H6 -0.1939 -0.5331 0.0703 0.0769 1.000 Uiso calc C6 H
H7 -0.1021 -0.1660 -0.0359 0.0699 1.000 Uiso calc C9 H
H8 -0.1622 -0.2965 -0.1105 0.0762 1.000 Uiso calc C10 H
H9 -0.1805 -0.3870 -0.0649 0.0856 1.000 Uiso calc C11 H
H10 0.0520 -0.0230 0.2765 0.0495 1.000 Uiso calc C13 H
H11 0.0304 0.0836 0.1450 0.0634 1.000 Uiso calc C15 H
H12 -0.0427 -0.0376 0.0532 0.0588 1.000 Uiso calc C16 H
H13 0.1376 0.1087 0.3130 0.0739 1.000 Uiso calc C17 H
H14 0.0594 0.1374 0.3109 0.0739 1.000 Uiso calc C17 H
H15 0.0906 0.2006 0.2434 0.0748 1.000 Uiso calc C18 H
H16 0.1703 0.1743 0.2493 0.0748 1.000 Uiso calc C18 H
H17 0.2160 0.2516 0.3676 0.1009 1.000 Uiso calc C19 H
H18 0.1343 0.2730 0.3660 0.1009 1.000 Uiso calc C19 H
H19 0.3227 0.2696 0.3548 0.0654 1.000 Uiso calc C21 H
H20 0.4405 0.2883 0.3251 0.0531 1.000 Uiso calc C22 H
H21 0.3514 0.4232 0.2322 0.0556 1.000 Uiso calc C24 H
H22 0.2361 0.4040 0.2625 0.0608 1.000 Uiso calc C25 H
H23 0.4951 0.4806 0.2741 0.0645 1.000 Uiso calc C27 H
H24 0.6079 0.4922 0.2385 0.0674 1.000 Uiso calc C28 H
H25 0.7056 0.4280 0.1871 0.0661 1.000 Uiso calc C31 H
H26 0.7507 0.3174 0.1399 0.0647 1.000 Uiso calc C32 H
H27 0.7278 0.1689 0.0920 0.0547 1.000 Uiso calc C34 H
H28 0.6482 0.0489 0.0676 0.0539 1.000 Uiso calc C35 H
H29 0.4110 0.0499 0.0942 0.0453 1.000 Uiso calc C39 H
H30 0.3308 -0.0666 0.0766 0.0474 1.000 Uiso calc C40 H
H31 0.5221 -0.1638 0.0784 0.0672 1.000 Uiso calc C42 H
H32 0.6017 -0.0456 0.0977 0.0587 1.000 Uiso calc C43 H
H33 0.2643 -0.1979 0.0253 0.0550 1.000 Uiso calc C44 H
H34 0.2908 -0.1763 0.1054 0.0550 1.000 Uiso calc C44 H
H35 0.2985 -0.3074 0.0800 0.0595 1.000 Uiso calc C45 H
H36 0.2684 -0.3284 0.0000 0.0595 1.000 Uiso calc C45 H
H37 0.1622 -0.3722 0.0294 0.0628 1.000 Uiso calc C46 H
H38 0.1464 -0.3014 0.0124 0.0628 1.000 Uiso calc C46 H
H39 0.2698 -0.2745 0.1809 0.0611 1.000 Uiso calc C48 H
H40 0.2367 -0.2219 0.2828 0.0593 1.000 Uiso calc C49 H
H41 0.0563 -0.2630 0.0735 0.0432 1.000 Uiso calc C51 H
H42 0.1916 -0.1698 0.3795 0.0806 1.000 Uiso calc C53 H
H43 0.1288 -0.1227 0.4653 0.0893 1.000 Uiso calc C54 H
H44 -0.0028 -0.1099 0.4371 0.0843 1.000 Uiso calc C55 H
H45 -0.1368 -0.1201 0.3868 0.0744 1.000 Uiso calc C58 H
H46 -0.2673 -0.1219 0.3310 0.0745 1.000 Uiso calc C59 H
H47 -0.2156 -0.1885 0.1485 0.0497 1.000 Uiso calc C61 H
H48 -0.3689 -0.1423 0.2262 0.0809 1.000 Uiso calc C62 H
H49 -0.3348 -0.1185 0.1750 0.0809 1.000 Uiso calc C62 H
H50 -0.3642 -0.2073 0.1576 0.0809 1.000 Uiso calc C62 H
H51 0.6550 0.4276 0.4925 0.0781 1.000 Uiso calc C64 H
H52 0.5597 0.3206 0.4795 0.0693 1.000 Uiso calc C65 H
H53 0.6037 0.1832 0.3012 0.0604 1.000 Uiso calc C67 H
H54 0.7039 0.2906 0.3181 0.0662 1.000 Uiso calc C68 H
H55 0.5296 0.1836 0.4732 0.0591 1.000 Uiso calc C70 H
H56 0.4214 0.0821 0.4500 0.0690 1.000 Uiso calc C71 H
H57 0.2945 -0.0197 0.3624 0.0659 1.000 Uiso calc C74 H
H58 0.2014 -0.0729 0.2549 0.0644 1.000 Uiso calc C75 H
H59 0.1474 -0.0716 0.1351 0.0532 1.000 Uiso calc C80 H
H60 0.1582 -0.0092 0.0621 0.0503 1.000 Uiso calc C79 H
H61 0.3198 0.2226 0.1680 0.0429 1.000 Uiso calc C82 H
H62 0.3445 0.2961 0.1060 0.0451 1.000 Uiso calc C83 H
H63 0.2549 0.0966 -0.0763 0.0467 1.000 Uiso calc C85 H
H64 0.2309 0.0231 -0.0146 0.0464 1.000 Uiso calc C86 H
H65 0.3218 0.3469 0.0380 0.0562 1.000 Uiso calc C87 H
H66 0.3288 0.3456 -0.0328 0.0562 1.000 Uiso calc C87 H
H67 0.4526 0.3263 0.0605 0.0541 1.000 Uiso calc C88 H
H68 0.4490 0.4089 0.0620 0.0541 1.000 Uiso calc C88 H
H69 0.5676 0.3297 -0.0397 0.0774 1.000 Uiso calc C89 H
H70 0.5699 0.3425 0.0362 0.0774 1.000 Uiso calc C89 H
H71 0.5597 0.4649 -0.0021 0.0752 1.000 Uiso calc C90 H
H72 0.6426 0.4489 0.0225 0.0752 1.000 Uiso calc C90 H
H73 0.5940 0.5896 0.0948 0.0793 1.000 Uiso calc C91 H
H74 0.6793 0.5770 0.1163 0.0793 1.000 Uiso calc C91 H
H75 0.5867 0.5988 0.2046 0.0844 1.000 Uiso calc C92 H
H76 0.6464 0.6695 0.2080 0.0844 1.000 Uiso calc C92 H
H77 0.6592 0.6315 0.3247 0.1283 1.000 Uiso calc C93 H
H78 0.7192 0.7007 0.3264 0.1283 1.000 Uiso calc C93 H
H79 0.7857 0.6668 0.4076 0.1421 1.000 Uiso calc C94 H
H80 0.8187 0.6337 0.3446 0.1421 1.000 Uiso calc C94 H
H81 0.7941 0.5623 0.4459 0.5075 1.000 Uiso calc C95 H
H82 0.8529 0.5563 0.4021 0.5075 1.000 Uiso calc C95 H
H83 0.8196 0.4149 0.3730 0.2580 1.000 Uiso calc C96 H
H84 0.7399 0.4111 0.3217 0.2580 1.000 Uiso calc C96 H
H85 -0.0075 0.3667 0.0961 0.1357 1.000 Uiso calc C97 H
H86 -0.0019 0.4599 0.0422 0.1564 1.000 Uiso calc C98 H
H87 0.0833 0.5862 0.1271 0.1923 1.000 Uiso calc C99 H
H88 0.1395 0.6146 0.2402 0.2086 1.000 Uiso calc C100 H
H89 0.1357 0.5147 0.2887 0.2018 1.000 Uiso calc C101 H
H90 0.0528 0.3868 0.2006 0.1426 1.000 Uiso calc C102 H
H91 0.7797 0.0802 0.1806 0.1796 1.000 Uiso calc C103 H
H92 0.6848 0.0993 0.2391 0.1661 1.000 Uiso calc C104 H
H93 0.6993 0.0860 0.3376 0.1769 1.000 Uiso calc C105 H
H94 0.8095 0.0563 0.3943 0.2424 1.000 Uiso calc C106 H
H95 0.9242 0.0557 0.3460 0.1918 1.000 Uiso calc C107 H
H96 0.8944 0.0455 0.2306 0.1776 1.000 Uiso calc C108 H
H97 0.4549 -0.0690 0.2436 0.1071 1.000 Uiso calc C109 H
H98 0.4271 -0.2063 0.1966 0.1011 1.000 Uiso calc C110 H
H99 0.4980 -0.2669 0.2592 0.1016 1.000 Uiso calc C111 H
H100 0.5978 -0.1883 0.3673 0.1034 1.000 Uiso calc C112 H
H101 0.6308 -0.0533 0.4095 0.1001 1.000 Uiso calc C113 H
H102 0.5551 0.0079 0.3502 0.1101 1.000 Uiso calc C114 H
H103 0.3709 -0.2638 0.3432 0.1355 1.000 Uiso calc C115 H
H104 0.4100 -0.1287 0.3833 0.1168 1.000 Uiso calc C116 H
H105 0.3789 -0.0449 0.4776 0.0909 1.000 Uiso calc C117 H
H106 0.3091 -0.0931 0.5355 0.0847 1.000 Uiso calc C118 H
H107 0.2680 -0.2273 0.4970 0.1338 1.000 Uiso calc C119 H
H108 0.2945 -0.3180 0.3970 0.1362 1.000 Uiso calc C120 H

loop_
_atom_type_symbol
_atom_type_scat_dispersion_real
_atom_type_scat_dispersion_imag
_atom_type_scat_source
C 0.002 0.002 International_Tables_Vol_IV_Table_2.3.1
H 0.000 0.000 International_Tables_Vol_IV_Table_2.3.1
N 0.004 0.003 International_Tables_Vol_IV_Table_2.3.1
O 0.008 0.006 International_Tables_Vol_IV_Table_2.3.1
F 0.014 0.010 International_Tables_Vol_IV_Table_2.3.1
P 0.090 0.095 International_Tables_Vol_IV_Table_2.3.1
Ru -1.420 0.836 International_Tables_Vol_IV_Table_2.3.1
Ag -1.085 1.101 International_Tables_Vol_IV_Table_2.3.1

loop_
_geom_angle_atom_site_label_1
_geom_angle_atom_site_label_2
_geom_angle_atom_site_label_3
_geom_angle
_geom_angle_site_symmetry_3
N1 RU N2 78.9(2) .
N1 RU N3 158.4(2) .
N1 RU N6 91.7(2) .
N1 RU N7 100.6(2) .
N1 RU N8 90.5(2) .
N2 RU N3 79.5(2) .
N2 RU N6 97.4(2) .
N2 RU N7 176.4(2) .
N2 RU N8 103.9(2) .
N3 RU N6 92.2(2) .
N3 RU N7 101.1(2) .
N3 RU N8 93.6(2) .
N6 RU N7 79.1(2) .
N6 RU N8 158.6(2) .
N7 RU N8 79.6(2) .
N4 AG N5 73.3(1) .
N4 AG N9 126.0(1) .
N4 AG N10 135.7(1) .
N5 AG N9 130.2(1) .
N5 AG N10 130.6(1) .
N9 AG N10 71.3(1) .
C1 C2 C3 121.0(6) .
C1 C2 C6 124.1(6) .
C3 C2 C6 114.9(7) .
C2 C3 N1 125.4(6) .
C3 N1 C4 117.7(5) .
N1 C4 C5 119.6(6) .
N1 C4 C7 114.3(5) .
C5 C4 C7 126.1(6) .
C4 C5 C6 119.5(6) .
C2 C6 C5 122.9(6) .
C4 C7 N2 112.5(5) .
C4 C7 C11 128.7(6) .
N2 C7 C11 118.8(6) .
C7 N2 C8 120.9(5) .
N2 C8 C9 119.5(6) .
N2 C8 C12 113.1(5) .
C9 C8 C12 127.4(6) .
C8 C9 C10 120.4(7) .
C9 C10 C11 119.5(6) .
C7 C11 C10 120.9(7) .
C8 C12 N3 114.5(5) .
C8 C12 C16 124.9(5) .
N3 C12 C16 120.6(5) .
C12 N3 C13 118.2(5) .
N3 C13 C14 123.9(5) .
C13 C14 C15 116.2(5) .
C13 C14 C17 119.0(5) .
C15 C14 C17 124.8(5) .
C14 C15 C16 120.3(6) .
C12 C16 C15 120.8(5) .
C14 C17 C18 117.4(5) .
C17 C18 C19 111.2(6) .
C18 C19 O1 110.4(6) .
C19 O1 C20 118.6(5) .
O1 C20 C21 125.2(6) .
O1 C20 C25 115.5(5) .
C21 C20 C25 119.3(5) .
C20 C21 C22 121.1(5) .
C21 C22 C23 119.7(5) .
C22 C23 C24 118.7(5) .
C22 C23 C26 120.9(5) .
C24 C23 C26 120.4(5) .
C23 C24 C25 120.6(5) .
C20 C25 C24 120.6(5) .
C23 C26 C27 119.7(5) .
C23 C26 N4 118.1(4) .
C27 C26 N4 122.2(5) .
C26 C27 C28 119.8(5) .
C27 C28 C29 119.3(5) .
C28 C29 C30 117.7(5) .
C28 C29 C31 121.7(5) .
C30 C29 C31 120.6(5) .
C29 C30 N4 122.7(5) .
C29 C30 C37 118.7(5) .
N4 C30 C37 118.6(5) .
C26 N4 C30 118.1(4) .
C29 C31 C32 121.4(5) .
C31 C32 C33 120.6(5) .
C32 C33 C34 122.7(5) .
C32 C33 C37 119.6(5) .
C34 C33 C37 117.7(5) .
C33 C34 C35 120.0(5) .
C34 C35 C36 120.0(5) .
C35 C36 N5 121.9(5) .
C35 C36 C38 120.0(4) .
N5 C36 C38 118.1(4) .
C36 N5 C37 119.0(4) .
C30 C37 C33 119.0(5) .
C30 C37 N5 119.7(4) .
C33 C37 N5 121.3(5) .
C36 C38 C39 121.3(4) .
C36 C38 C43 121.7(4) .
C39 C38 C43 117.0(5) .
C38 C39 C40 122.7(5) .
C39 C40 C41 119.3(5) .
C40 C41 C42 118.5(5) .
C40 C41 O2 124.4(5) .
C42 C41 O2 117.1(5) .
C41 C42 C43 121.1(5) .
C38 C43 C42 121.3(5) .
C41 O2 C44 118.6(4) .
O2 C44 C45 105.0(4) .
C44 C45 C46 112.4(4) .
C45 C46 C47 115.3(5) .
C46 C47 C48 123.9(5) .
C46 C47 C51 119.5(5) .
C48 C47 C51 116.5(5) .
C47 C48 C49 119.9(5) .
C48 C49 C50 121.4(5) .
C49 C50 N6 118.7(5) .
C49 C50 C52 125.4(5) .
N6 C50 C52 116.0(4) .
C50 N6 C51 118.5(4) .
C47 C51 N6 124.9(5) .
C50 C52 C53 126.4(5) .
C50 C52 N7 112.2(4) .
C53 C52 N7 121.5(5) .
C52 C53 C54 116.9(6) .
C53 C54 C55 123.5(6) .
C54 C55 C56 115.9(6) .
C55 C56 N7 120.4(5) .
C55 C56 C57 125.8(6) .
N7 C56 C57 113.8(5) .
C52 N7 C56 121.8(5) .
C56 C57 C58 124.8(5) .
C56 C57 N8 114.2(5) .
C58 C57 N8 121.0(5) .
C57 C58 C59 120.2(5) .
C58 C59 C60 120.3(5) .
C59 C60 C61 116.0(5) .
C59 C60 C62 122.9(5) .
C61 C60 C62 121.0(5) .
C60 C61 N8 124.6(5) .
C57 N8 C61 117.8(4) .
C64 C63 C68 120.7(6) .
C64 C63 O8 116.7(6) .
C68 C63 O8 122.6(6) .
C63 C64 C65 120.4(6) .
C64 C65 C66 120.5(6) .
C65 C66 C67 117.7(6) .
C65 C66 C69 119.9(5) .
C67 C66 C69 122.3(5) .
C66 C67 C68 121.4(5) .
C63 C68 C67 119.0(6) .
C66 C69 C70 120.9(5) .
C66 C69 N9 117.1(5) .
C70 C69 N9 121.9(5) .
C69 C70 C71 119.8(6) .
C70 C71 C72 119.7(5) .
C71 C72 C73 117.3(5) .
C71 C72 C74 123.6(5) .
C73 C72 C74 119.1(5) .
C72 C73 N9 122.1(5) .
C72 C73 C77 118.9(5) .
N9 C73 C77 118.8(4) .
C69 N9 C73 119.0(4) .
C72 C74 C75 121.8(5) .
C74 C75 C76 121.0(6) .
C75 C76 C77 119.6(5) .
C75 C76 C80 123.5(5) .
C77 C76 C80 116.8(5) .
C73 C77 C76 119.0(5) .
C73 C77 N10 119.3(4) .
C76 C77 N10 121.7(5) .
C77 N10 C78 120.1(4) .
N10 C78 C79 122.0(5) .
N10 C78 C81 117.2(4) .
C79 C78 C81 120.8(5) .
C78 C79 C80 119.2(5) .
C76 C80 C79 119.9(5) .
C78 C81 C82 117.4(4) .
C78 C81 C86 124.2(5) .
C82 C81 C86 118.3(5) .
C81 C82 C83 121.2(5) .
C82 C83 C84 119.3(5) .
C83 C84 C85 120.5(5) .
C83 C84 O3 124.1(5) .
C85 C84 O3 115.4(5) .
C84 C85 C86 120.1(5) .
C84 C85 O10 1331(1) ._554
C86 C85 O10 106.(1) ._554
C81 C86 C85 120.7(5) .
C84 O3 C87 118.1(4) .
O3 C87 C88 114.5(4) .
C87 C88 O4 108.3(4) .
C88 O4 C89 114.9(4) .
O4 C89 C90 116.5(5) .
C89 C90 O5 112.1(5) .
C90 O5 C91 111.8(5) .
O5 C91 C92 111.5(5) .
C91 C92 O6 111.9(6) .
C92 O6 C93 112.5(6) .
O6 C93 C94 110.5(8) .
C93 C94 O7 108.8(7) .
C94 O7 C95 111.0(9) .
O7 C95 C96 103(1) .
C95 C96 O8 95(1) .
C63 O8 C96 122.7(8) .
F1 P1 F2 90.8(2) .
F1 P1 F3 90.9(2) .
F1 P1 F4 88.3(2) .
F1 P1 F5 90.5(2) .
F1 P1 F6 177.8(3) .
F2 P1 F3 91.3(2) .
F2 P1 F4 89.7(2) .
F2 P1 F5 178.4(2) .
F2 P1 F6 90.2(2) .
F3 P1 F4 178.7(2) .
F3 P1 F5 89.6(2) .
F3 P1 F6 91.0(2) .
F4 P1 F5 89.4(2) .
F4 P1 F6 89.8(2) .
F5 P1 F6 88.5(2) .
F7 P2 F8 89.0(3) .
F7 P2 F9 87.1(3) .
F7 P2 F10 90.3(3) .
F7 P2 F11 85.5(3) .
F7 P2 F12 179.2(3) .
F8 P2 F9 98.9(5) .
F8 P2 F10 86.8(4) .
F8 P2 F11 172.0(4) .
F8 P2 F12 90.8(3) .
F9 P2 F10 173.7(4) .
F9 P2 F11 86.6(4) .
F9 P2 F12 92.2(3) .
F10 P2 F11 87.4(4) .
F10 P2 F12 90.4(3) .
F11 P2 F12 94.7(3) .
F13 P3 F14 180.00 .
F13 P3 F15 90.00(8) .
F13 P3 F16 90.00(9) .
F13 P3 F17 90.00(9) .
F13 P3 F18 90.00(9) .
F13 P3 F19 95.26(9) .
F13 P3 F20 84.83(8) .
F13 P3 F21 88.43(9) .
F13 P3 F22 81.92(8) .
F14 P3 F15 90.00(9) .
F14 P3 F16 90.00(8) .
F14 P3 F17 90.00(9) .
F14 P3 F18 90.00(9) .
F14 P3 F19 84.74(9) .
F14 P3 F20 95.17(9) .
F14 P3 F21 91.57(9) .
F14 P3 F22 98.08(9) .
F15 P3 F16 180.00 .
F15 P3 F17 90.00(9) .
F15 P3 F18 90.00(9) .
F15 P3 F19 42.21(4) .
F15 P3 F20 40.64(4) .
F15 P3 F21 137.1(1) .
F15 P3 F22 127.7(1) .
F16 P3 F17 90.00(9) .
F16 P3 F18 90.00(9) .
F16 P3 F19 137.8(1) .
F16 P3 F20 139.4(1) .
F16 P3 F21 42.93(4) .
F16 P3 F22 52.25(5) .
F17 P3 F18 180.00 .
F17 P3 F19 48.27(6) .
F17 P3 F20 130.2(1) .
F17 P3 F21 47.12(5) .
F17 P3 F22 141.1(1) .
F18 P3 F19 131.7(1) .
F18 P3 F20 49.83(6) .
F18 P3 F21 132.9(1) .
F18 P3 F22 38.91(5) .
F19 P3 F20 82.85(8) .
F19 P3 F21 95.3(1) .
F19 P3 F22 169.8(1) .
F20 P3 F21 172.8(1) .
F20 P3 F22 87.13(9) .
F21 P3 F22 94.44(8) .
P3 F15 F19 71.73(7) .
P3 F15 F20 72.46(7) .
F19 F15 F20 144.19 .
P3 F16 F21 71.53(7) .
P3 F16 F22 67.89(7) .
F21 F16 F22 137.61 .
P3 F17 F19 68.30(6) .
P3 F17 F21 69.14(6) .
F19 F17 F21 137.18 .
P3 F18 F20 67.30(6) .
P3 F18 F22 76.12(6) .
F20 F18 F22 138.64 .
P3 F19 F15 66.06(6) .
P3 F19 F17 63.42(6) .
F15 F19 F17 128.47 .
P3 F20 F15 66.90(6) .
P3 F20 F18 62.86(6) .
F15 F20 F18 128.76 .
P3 F21 F16 65.54(6) .
P3 F21 F17 63.74(6) .
F16 F21 F17 129.19 .
P3 F22 F16 59.85(6) .
P3 F22 F18 64.97(6) .
F16 F22 F18 122.62 .
C98 C97 C102 131(1) .
C97 C98 C99 105(1) .
C98 C99 C100 126(1) .
C99 C100 C101 125(1) .
C100 C101 C102 107(1) .
C97 C102 C101 123(1) .
C104 C103 C108 116(1) .
C103 C104 C105 122(1) .
C104 C105 C106 125(1) .
C105 C106 C107 115(1) .
C106 C107 C108 116(1) .
C103 C108 C107 122(1) .
C110 C109 C114 120.8(8) .
C109 C110 C111 119.2(7) .
C110 C111 C112 119.5(8) .
C111 C112 C113 121.2(8) .
C112 C113 C114 119.4(7) .
C109 C114 C113 119.9(8) .
C116 C115 C120 120(1) .
C115 C116 C117 121.3(9) .
C116 C117 C118 121.4(8) .
C117 C118 C119 118.3(8) .
C118 C119 C120 122.9(9) .
C115 C120 C119 1151(1) .
C122 C121 C126 125(1) .
C121 C122 C123 117(1) .
C122 C123 C124 120(1) .
C123 C124 C125 121(1) .
C124 C125 C126 111(1) .
C121 C126 C125 122(1) .

loop_
_geom_bond_atom_site_label_1
_geom_bond_atom_site_label_2
_geom_bond_distance
_geom_bond_site_symmetry_2
RU N1 2.051(4) .
RU N2 1.961(4) .
RU N3 2.068(4) .
RU N6 2.059(4) .
RU N7 1.971(4) .
RU N8 2.064(4) .
AG N4 2.316(4) .
AG N5 2.367(4) .
AG N9 2.353(4) .
AG N10 2.368(4) .
C1 C2 1.52(1) .
C2 C3 1.374(8) .
C2 C6 1.388(9) .
C3 N1 1.354(7) .
N1 C4 1.358(7) .
C4 C5 1.421(9) .
C4 C7 1.479(9) .
C5 C6 1.33(1) .
C7 N2 1.335(7) .
C7 C11 1.419(9) .
N2 C8 1.351(7) .
C8 C9 1.407(8) .
C8 C12 1.476(8) .
C9 C10 1.343(9) .
C10 C11 1.34(1) .
C12 N3 1.378(6) .
C12 C16 1.358(8) .
N3 C13 1.333(7) .
C13 C14 1.410(8) .
C14 C15 1.381(8) .
C14 C17 1.500(8) .
C15 C16 1.379(8) .
C17 C18 1.512(8) .
C18 C19 1.499(9) .
C19 O1 1.427(8) .
O1 C20 1.368(7) .
C20 C21 1.357(8) .
C20 C25 1.390(8) .
C21 C22 1.404(8) .
C22 C23 1.383(7) .
C23 C24 1.399(7) .
C23 C26 1.482(7) .
C24 C25 1.371(8) .
C26 C27 1.388(7) .
C26 N4 1.329(6) .
C27 C28 1.362(8) .
C28 C29 1.399(8) .
C29 C30 1.386(7) .
C29 C31 1.411(8) .
C30 N4 1.361(6) .
C30 C37 1.462(7) .
C31 C32 1.351(8) .
C32 C33 1.423(8) .
C33 C34 1.402(8) .
C33 C37 1.410(7) .
C34 C35 1.345(8) .
C35 C36 1.408(7) .
C36 N5 1.321(6) .
C36 C38 1.485(7) .
N5 C37 1.378(6) .
C38 C39 1.400(7) .
C38 C43 1.395(7) .
C39 C40 1.356(7) .
C40 C41 1.419(7) .
C41 C42 1.381(7) .
C41 O2 1.354(6) .
C42 C43 1.370(8) .
O2 C44 1.429(6) .
C44 C45 1.517(8) .
C45 C46 1.528(7) .
C46 C47 1.501(8) .
C47 C48 1.395(8) .
C47 C51 1.396(7) .
C48 C49 1.355(8) .
C49 C50 1.421(7) .
C50 N6 1.375(6) .
C50 C52 1.457(8) .
N6 C51 1.334(6) .
C52 C53 1.357(8) .
C52 N7 1.346(6) .
C53 C54 1.385(9) .
C54 C55 1.385(9) .
C55 C56 1.404(8) .
C56 N7 1.343(7) .
C56 C57 1.476(8) .
C57 C58 1.361(8) .
C57 N8 1.378(6) .
C58 C59 1.388(8) .
C59 C60 1.381(8) .
C60 C61 1.405(7) .
C60 C62 1.491(8) .
C61 N8 1.329(6) .
C63 C64 1.401(9) .
C63 C68 1.362(9) .
C63 O8 1.361(8) .
C64 C65 1.388(9) .
C65 C66 1.398(8) .
C66 C67 1.414(8) .
C66 C69 1.463(8) .
C67 C68 1.411(8) .
C69 C70 1.384(7) .
C69 N9 1.332(7) .
C70 C71 1.377(8) .
C71 C72 1.397(8) .
C72 C73 1.409(7) .
C72 C74 1.423(8) .
C73 N9 1.361(6) .
C73 C77 1.433(7) .
C74 C75 1.329(9) .
C75 C76 1.412(8) .
C76 C77 1.420(7) .
C76 C80 1.417(8) .
C77 N10 1.354(6) .
N10 C78 1.307(6) .
C78 C79 1.415(7) .
C78 C81 1.500(7) .
C79 C80 1.360(8) .
C81 C82 1.408(7) .
C81 C86 1.383(7) .
C82 C83 1.378(7) .
C83 C84 1.373(7) .
C84 C85 1.392(7) .
C84 O3 1.376(6) .
C85 C86 1.373(7) .
C85 O10 1.91(3) ._554
O3 C87 1.438(7) .
C87 C88 1.500(8) .
C88 O4 1.399(6) .
O4 C89 1.396(7) .
C89 C90 1.489(9) .
C90 O5 1.440(7) .
O5 C91 1.410(7) .
C91 C92 1.47(1) .
C92 O6 1.406(8) .
O6 C93 1.449(9) .
C93 C94 1.46(1) .
C94 O7 1.44(1) .
O7 C95 1.31(1) .
C95 C96 1.71(2) .
C96 O8 1.29(1) .
P1 F1 1.578(4) .
P1 F2 1.594(4) .
P1 F3 1.567(4) .
P1 F4 1.602(4) .
P1 F5 1.604(3) .
P1 F6 1.595(4) .
P2 F7 1.607(4) .
P2 F8 1.521(5) .
P2 F9 1.502(5) .
P2 F10 1.536(5) .
P2 F11 1.576(5) .
P2 F12 1.535(4) .
P3 F13 1.550(2) .
P3 F14 1.550(2) .
P3 F15 1.550(2) .
P3 F16 1.550(2) .
P3 F17 1.550(2) .
P3 F18 1.550(2) .
P3 F19 1.610(2) .
P3 F20 1.607(2) .
P3 F21 1.615(2) .
P3 F22 1.661(2) .
F15 F19 1.1394 .
F15 F20 1.0975 .
F16 F21 1.1597 .
F16 F22 1.4173 .
F17 F19 1.2935 .
F17 F21 1.2664 .
F18 F20 1.3310 .
F18 F22 1.0744 .
C97 C98 1.48(1) .
C97 C102 1.28(1) .
C98 C99 1.38(1) .
C99 C100 1.36(2) .
C100 C101 1.48(2) .
C101 C102 1.41(1) .
C103 C104 1.36(1) .
C103 C108 1.41(1) .
C104 C105 1.30(1) .
C105 C106 1.36(2) .
C106 C107 1.48(2) .
C107 C108 1.38(2) .
C109 C110 1.37(1) .
C109 C114 1.38(1) .
C110 C111 1.38(1) .
C111 C112 1.40(1) .
C112 C113 1.34(1) .
C113 C114 1.39(1) .
C115 C116 1.36(1) .
C115 C120 1.37(1) .
C116 C117 1.36(1) .
C117 C118 1.33(1) .
C118 C119 1.35(1) .
C119 C120 1.43(1) .
C121 C122 1.32(1) .
C121 C126 1.29(1) .
C122 C123 1.36(1) .
C123 C124 1.38(2) .
C124 C125 1.43(2) .
C125 C126 1.46(2) .
